data_7010864
loop_
_publ_author_name
'Wong, Wai-Yeung'
'Ting, Fai-Lung'
'Lam, Wai-Lim'

_publ_section_title
;
 A new family of phosphido-bridged dinuclear ruthenium carbonyl
 complexes: synthesis of
 [Ru2(CO)6{&#x00B5;-P(&#xE010;C(CH)3O&#xE011;)2}(&#x00B5;-\h1,\h2-&#xE010;C(CH)3O&#xE011;)]
 and its reactivity towards terminal alkynes
;
_journal_issue 20
_journal_name_full 'Journal of the Chemical Society, Dalton Transactions'
_journal_page_first 2981
_journal_paper_doi 10.1039/b104625j
_journal_year 2001
_chemical_formula_sum 'C32 H21 O7 P Ru2'
_chemical_formula_weight 750.60
_chemical_name_systematic
; 
? 
;
_space_group_IT_number 14
_symmetry_cell_setting monoclinic
_symmetry_space_group_name_Hall '-P 2ybc'
_symmetry_space_group_name_H-M 'P 1 21/c 1'
_atom_sites_solution_hydrogens geom
_atom_sites_solution_primary direct
_atom_sites_solution_secondary difmap
_audit_creation_method SHELXL-97
_cell_angle_alpha 90.00
_cell_angle_beta 99.169(2)
_cell_angle_gamma 90.00
_cell_formula_units_Z 4
_cell_length_a 16.0212(12)
_cell_length_b 10.9923(8)
_cell_length_c 17.0884(13)
_cell_measurement_temperature 293(2)
_cell_volume 2971.0(4)
_computing_data_reduction SAINT
_computing_structure_refinement 'SHELXL-97 (Sheldrick, 1997)'
_computing_structure_solution 'SHELXS-97 (Sheldrick, 1990)'
_diffrn_ambient_temperature 293(2)
_diffrn_measured_fraction_theta_full 0.981
_diffrn_measured_fraction_theta_max 0.981
_diffrn_measurement_device_type 'Smart CCD'
_diffrn_radiation_monochromator graphite
_diffrn_radiation_source 'fine-focus sealed tube'
_diffrn_radiation_type MoK\a
_diffrn_radiation_wavelength 0.71073
_diffrn_reflns_av_R_equivalents 0.0557
_diffrn_reflns_av_sigmaI/netI 0.0725
_diffrn_reflns_limit_h_max 20
_diffrn_reflns_limit_h_min -19
_diffrn_reflns_limit_k_max 14
_diffrn_reflns_limit_k_min -13
_diffrn_reflns_limit_l_max 22
_diffrn_reflns_limit_l_min -17
_diffrn_reflns_number 17394
_diffrn_reflns_theta_full 27.53
_diffrn_reflns_theta_max 27.53
_diffrn_reflns_theta_min 2.21
_exptl_absorpt_coefficient_mu 1.117
_exptl_crystal_colour red
_exptl_crystal_density_diffrn 1.678
_exptl_crystal_density_method 'not measured'
_exptl_crystal_description block
_exptl_crystal_F_000 1488
_exptl_crystal_size_max 0.28
_exptl_crystal_size_mid 0.19
_exptl_crystal_size_min 0.14
_refine_diff_density_max 0.667
_refine_diff_density_min -0.476
_refine_diff_density_rms 0.093
_refine_ls_extinction_coef 0.00000(13)
_refine_ls_extinction_expression Fc^*^=kFc[1+0.001xFc^2^\l^3^/sin(2\q)]^-1/4^
_refine_ls_extinction_method SHELXL
_refine_ls_goodness_of_fit_ref 0.830
_refine_ls_hydrogen_treatment mixed
_refine_ls_matrix_type full
_refine_ls_number_parameters 380
_refine_ls_number_reflns 6720
_refine_ls_number_restraints 0
_refine_ls_restrained_S_all 0.830
_refine_ls_R_factor_all 0.0929
_refine_ls_R_factor_gt 0.0419
_refine_ls_shift/su_max 2.074
_refine_ls_shift/su_mean 0.016
_refine_ls_structure_factor_coef Fsqd
_refine_ls_weighting_details
;
calc w=1/[\s^2^(Fo^2^)+(0.0737P)^2^+0.0000P] where 
P=(Fo^2^+2Fc^2^)/3
;
_refine_ls_weighting_scheme calc
_refine_ls_wR_factor_gt 0.0996
_refine_ls_wR_factor_ref 0.1245
_reflns_number_gt 3826
_reflns_number_total 6720
_reflns_threshold_expression >2sigma(I)
_cod_data_source_file b104625j.txt
_cod_data_source_block wy0233wm
_cod_depositor_comments
;
The following automatic conversions were performed:
'_symmetry_cell_setting' value 'Monoclinic' changed to 'monoclinic'
according to '/home/saulius/struct/CIF-dictionaries/cif_core.dic'
dictionary named 'cif_core.dic' version 2.4.1 from 2010-06-29.

Automatic conversion script
Id: cif_fix_enum 1527 2010-12-29 10:47:43Z saulius 
;
_cod_original_sg_symbol_H-M P2(1)/c
_cod_database_code 7010864

loop_
_symmetry_equiv_pos_as_xyz
'x, y, z'
'-x, y+1/2, -z+1/2'
'-x, -y, -z'
'x, -y-1/2, z-1/2'

loop_
_atom_site_label
_atom_site_type_symbol
_atom_site_fract_x
_atom_site_fract_y
_atom_site_fract_z
_atom_site_U_iso_or_equiv
_atom_site_adp_type
_atom_site_occupancy
_atom_site_symmetry_multiplicity
_atom_site_calc_flag
_atom_site_refinement_flags
_atom_site_disorder_assembly
_atom_site_disorder_group
C1 C 0.3725(4) 0.7918(5) 0.1099(4) 0.0690(17) Uani 1 1 d . . .
C2 C 0.3028(4) 0.6846(5) -0.0228(4) 0.0636(16) Uani 1 1 d . . .
C3 C 0.3049(4) 0.5166(5) 0.2977(4) 0.0681(17) Uani 1 1 d . . .
C4 C 0.2338(4) 0.3389(5) 0.2061(3) 0.0606(15) Uani 1 1 d . . .
C5 C 0.1957(3) 0.8166(4) 0.1294(3) 0.0455(12) Uani 1 1 d . . .
C6 C 0.1628(4) 0.8190(4) 0.0493(3) 0.0537(13) Uani 1 1 d . . .
H6 H 0.1353 0.7558 0.0194 0.064 Uiso 1 1 calc R . .
C7 C 0.1797(4) 0.9395(5) 0.0216(4) 0.0655(16) Uani 1 1 d . . .
H7 H 0.1658 0.9686 -0.0300 0.079 Uiso 1 1 calc R . .
C8 C 0.2186(4) 1.0001(5) 0.0836(4) 0.0686(17) Uani 1 1 d . . .
H8 H 0.2360 1.0807 0.0818 0.082 Uiso 1 1 calc R . .
C9 C 0.0891(3) 0.6271(4) 0.2577(3) 0.0458(12) Uani 1 1 d . . .
C10 C 0.0753(4) 0.7327(5) 0.2987(3) 0.0540(14) Uani 1 1 d . . .
H10 H 0.1002 0.8053 0.2866 0.065 Uiso 1 1 calc R . .
C11 C 0.0247(4) 0.7306(5) 0.3574(3) 0.0644(16) Uani 1 1 d . . .
H11 H 0.0161 0.8020 0.3842 0.077 Uiso 1 1 calc R . .
C12 C -0.0129(4) 0.6248(6) 0.3764(3) 0.0674(16) Uani 1 1 d . . .
H12 H -0.0468 0.6239 0.4159 0.081 Uiso 1 1 calc R . .
C13 C 0.0002(4) 0.5213(5) 0.3367(3) 0.0586(14) Uani 1 1 d . . .
H13 H -0.0257 0.4495 0.3487 0.070 Uiso 1 1 calc R . .
C14 C 0.0514(4) 0.5204(4) 0.2785(3) 0.0538(13) Uani 1 1 d . . .
H14 H 0.0606 0.4480 0.2531 0.065 Uiso 1 1 calc R . .
C15 C 0.2040(3) 0.7244(4) 0.1893(3) 0.0452(12) Uani 1 1 d . . .
H15 H 0.2521 0.7254 0.2278 0.054 Uiso 1 1 calc R . .
C16 C 0.1410(3) 0.6280(4) 0.1938(3) 0.0430(11) Uani 1 1 d . . .
C17 C 0.1225(3) 0.5544(4) 0.1238(3) 0.0437(11) Uani 1 1 d . . .
H17 H 0.0721 0.5110 0.1140 0.052 Uiso 1 1 calc R . .
C18 C 0.1805(3) 0.5475(4) 0.0697(3) 0.0453(12) Uani 1 1 d . . .
C19 C 0.1577(3) 0.4603(4) 0.0020(3) 0.0445(12) Uani 1 1 d . . .
C20 C 0.1324(4) 0.3418(5) 0.0122(3) 0.0650(17) Uani 1 1 d . . .
H20 H 0.1312 0.3129 0.0632 0.078 Uiso 1 1 calc R . .
C21 C 0.1086(5) 0.2650(5) -0.0519(4) 0.078(2) Uani 1 1 d . . .
H21 H 0.0902 0.1866 -0.0433 0.093 Uiso 1 1 calc R . .
C22 C 0.1117(4) 0.3025(5) -0.1269(4) 0.0696(17) Uani 1 1 d . . .
H22 H 0.0977 0.2497 -0.1694 0.083 Uiso 1 1 calc R . .
C23 C 0.1358(5) 0.4187(6) -0.1386(3) 0.0786(19) Uani 1 1 d . . .
H23 H 0.1383 0.4458 -0.1898 0.094 Uiso 1 1 calc R . .
C24 C 0.1567(4) 0.4972(5) -0.0751(3) 0.0639(16) Uani 1 1 d . . .
H24 H 0.1704 0.5774 -0.0849 0.077 Uiso 1 1 calc R . .
C25 C 0.3729(4) 0.3915(5) 0.0546(3) 0.0593(15) Uani 1 1 d . . .
C26 C 0.3840(7) 0.3882(6) -0.0172(5) 0.138(4) Uani 1 1 d . . .
H26 H 0.3852 0.4565 -0.0491 0.165 Uiso 1 1 calc R . .
C27 C 0.3945(7) 0.2675(8) -0.0425(5) 0.118(3) Uani 1 1 d . . .
H27 H 0.4052 0.2415 -0.0917 0.142 Uiso 1 1 calc R . .
C28 C 0.3865(9) 0.2074(8) 0.0130(7) 0.180(7) Uani 1 1 d . . .
H28 H 0.3899 0.1230 0.0138 0.216 Uiso 1 1 calc R . .
C29 C 0.4643(4) 0.5296(6) 0.1736(4) 0.0697(18) Uani 1 1 d . . .
C30 C 0.4787(3) 0.6194(6) 0.2245(3) 0.0621(16) Uani 1 1 d . . .
H30 H 0.4381 0.6729 0.2376 0.075 Uiso 1 1 calc R . .
C31 C 0.5584(9) 0.6219(10) 0.2538(6) 0.132(4) Uani 1 1 d . . .
H31 H 0.5830 0.6775 0.2916 0.158 Uiso 1 1 calc R . .
C32 C 0.5997(5) 0.5370(12) 0.2236(6) 0.128(4) Uani 1 1 d . . .
H32 H 0.6576 0.5226 0.2345 0.154 Uiso 1 1 calc R . .
O1 O 0.4268(3) 0.8602(4) 0.1225(4) 0.1089(18) Uani 1 1 d . . .
O2 O 0.3192(4) 0.6923(4) -0.0852(3) 0.0949(16) Uani 1 1 d . . .
O3 O 0.3380(4) 0.5216(5) 0.3620(3) 0.120(2) Uani 1 1 d . . .
O4 O 0.2267(3) 0.2365(4) 0.2141(3) 0.0851(14) Uani 1 1 d . . .
O5 O 0.2302(2) 0.9296(3) 0.1512(2) 0.0572(10) Uani 1 1 d . . .
O6 O 0.3715(6) 0.2775(5) 0.0772(4) 0.191(4) Uani 1 1 d . . .
O7 O 0.5371(5) 0.4682(7) 0.1689(4) 0.158(3) Uani 1 1 d . . .
P1 P 0.35850(9) 0.50826(12) 0.12406(9) 0.0498(3) Uani 1 1 d . . .
Ru1 Ru 0.28031(3) 0.67972(3) 0.08156(2) 0.04550(14) Uani 1 1 d . . .
Ru2 Ru 0.24775(3) 0.50488(3) 0.19204(2) 0.04472(14) Uani 1 1 d . . .

loop_
_atom_site_aniso_label
_atom_site_aniso_U_11
_atom_site_aniso_U_22
_atom_site_aniso_U_33
_atom_site_aniso_U_23
_atom_site_aniso_U_13
_atom_site_aniso_U_12
C1 0.071(4) 0.050(3) 0.090(5) -0.014(3) 0.024(4) 0.001(3)
C2 0.078(4) 0.048(3) 0.068(4) 0.002(3) 0.024(3) 0.002(3)
C3 0.082(5) 0.059(4) 0.059(4) -0.001(3) -0.001(3) 0.013(3)
C4 0.069(4) 0.058(4) 0.055(3) 0.000(3) 0.011(3) 0.005(3)
C5 0.047(3) 0.037(3) 0.054(3) -0.008(2) 0.015(2) 0.002(2)
C6 0.065(4) 0.039(3) 0.057(3) -0.002(2) 0.010(3) 0.009(3)
C7 0.081(4) 0.047(3) 0.069(4) 0.009(3) 0.014(3) 0.008(3)
C8 0.084(5) 0.040(3) 0.085(5) 0.009(3) 0.022(4) 0.006(3)
C9 0.048(3) 0.045(3) 0.044(3) -0.006(2) 0.006(2) 0.004(2)
C10 0.066(4) 0.046(3) 0.052(3) -0.004(2) 0.017(3) 0.003(3)
C11 0.078(4) 0.062(3) 0.056(4) -0.011(3) 0.019(3) 0.009(3)
C12 0.064(4) 0.084(4) 0.059(4) -0.002(3) 0.025(3) 0.009(3)
C13 0.061(4) 0.059(3) 0.058(3) 0.005(3) 0.016(3) -0.002(3)
C14 0.063(4) 0.041(3) 0.060(3) -0.005(2) 0.017(3) 0.000(3)
C15 0.043(3) 0.046(3) 0.045(3) -0.006(2) 0.001(2) 0.003(2)
C16 0.047(3) 0.041(3) 0.041(3) -0.009(2) 0.009(2) 0.002(2)
C17 0.047(3) 0.039(3) 0.044(3) -0.002(2) 0.006(2) 0.002(2)
C18 0.058(3) 0.037(2) 0.043(3) 0.000(2) 0.012(2) 0.005(2)
C19 0.055(3) 0.039(3) 0.038(3) -0.002(2) 0.005(2) 0.004(2)
C20 0.101(5) 0.049(3) 0.046(3) -0.003(3) 0.013(3) -0.019(3)
C21 0.120(6) 0.048(3) 0.065(4) -0.010(3) 0.014(4) -0.019(4)
C22 0.086(5) 0.063(4) 0.054(4) -0.015(3) -0.005(3) 0.001(3)
C23 0.105(6) 0.087(5) 0.043(3) -0.002(3) 0.009(3) -0.015(4)
C24 0.095(5) 0.047(3) 0.047(3) 0.002(3) 0.003(3) -0.007(3)
C25 0.080(4) 0.040(3) 0.064(4) 0.007(3) 0.032(3) 0.011(3)
C26 0.281(14) 0.060(4) 0.096(6) 0.004(4) 0.102(8) 0.022(6)
C27 0.187(10) 0.099(6) 0.082(6) -0.010(5) 0.062(6) 0.029(6)
C28 0.35(2) 0.065(5) 0.157(10) -0.026(6) 0.153(12) 0.019(8)
C29 0.047(4) 0.083(4) 0.081(4) 0.026(4) 0.014(3) 0.017(3)
C30 0.031(3) 0.080(4) 0.069(4) -0.029(3) -0.011(3) 0.000(3)
C31 0.155(12) 0.140(9) 0.096(7) 0.002(6) 0.009(7) -0.024(8)
C32 0.049(5) 0.221(12) 0.098(7) 0.043(7) -0.035(5) -0.032(6)
O1 0.083(4) 0.081(3) 0.168(5) -0.043(3) 0.033(3) -0.034(3)
O2 0.132(5) 0.090(3) 0.075(3) 0.005(3) 0.057(3) 0.001(3)
O3 0.171(6) 0.111(4) 0.061(3) -0.003(3) -0.029(3) 0.016(4)
O4 0.107(4) 0.054(3) 0.095(3) 0.013(2) 0.020(3) 0.000(3)
O5 0.065(2) 0.0362(19) 0.070(3) -0.0115(18) 0.012(2) -0.0037(17)
O6 0.405(13) 0.063(3) 0.148(6) 0.009(3) 0.175(8) 0.023(5)
O7 0.125(6) 0.208(7) 0.144(6) 0.038(6) 0.029(5) 0.035(6)
P1 0.0512(8) 0.0475(7) 0.0527(8) 0.0009(6) 0.0139(6) 0.0070(6)
Ru1 0.0505(3) 0.0367(2) 0.0506(3) -0.00308(19) 0.01218(19) 0.00047(19)
Ru2 0.0501(3) 0.0437(2) 0.0414(2) -0.00263(18) 0.01060(18) 0.00362(19)

loop_
_atom_type_symbol
_atom_type_description
_atom_type_scat_dispersion_real
_atom_type_scat_dispersion_imag
_atom_type_scat_source
C C 0.0033 0.0016 'International Tables Vol C Tables 4.2.6.8 and 6.1.1.4'
O O 0.0106 0.0060 'International Tables Vol C Tables 4.2.6.8 and 6.1.1.4'
P P 0.1023 0.0942 'International Tables Vol C Tables 4.2.6.8 and 6.1.1.4'
Ru Ru -1.2594 0.8363 'International Tables Vol C Tables 4.2.6.8 and 6.1.1.4'
H H 0.0000 0.0000 'International Tables Vol C Tables 4.2.6.8 and 6.1.1.4'

loop_
_geom_angle_atom_site_label_1
_geom_angle_atom_site_label_2
_geom_angle_atom_site_label_3
_geom_angle
_geom_angle_site_symmetry_1
_geom_angle_site_symmetry_3
_geom_angle_publ_flag
O1 C1 Ru1 176.3(6) . . ?
O2 C2 Ru1 176.6(6) . . ?
O3 C3 Ru2 178.3(7) . . ?
O4 C4 Ru2 178.6(6) . . ?
O5 C5 C6 108.7(4) . . ?
O5 C5 C15 117.1(4) . . ?
C6 C5 C15 134.1(5) . . ?
O5 C5 Ru1 117.2(3) . . ?
C6 C5 Ru1 79.1(3) . . ?
C15 C5 Ru1 78.2(3) . . ?
C5 C6 C7 106.2(5) . . ?
C5 C6 Ru1 66.7(3) . . ?
C7 C6 Ru1 118.3(4) . . ?
C8 C7 C6 106.8(5) . . ?
C7 C8 O5 111.8(5) . . ?
C10 C9 C14 117.7(5) . . ?
C10 C9 C16 121.4(5) . . ?
C14 C9 C16 120.9(4) . . ?
C9 C10 C11 120.6(5) . . ?
C12 C11 C10 121.0(5) . . ?
C11 C12 C13 118.8(5) . . ?
C12 C13 C14 121.4(5) . . ?
C13 C14 C9 120.5(5) . . ?
C5 C15 C16 124.0(5) . . ?
C5 C15 Ru1 66.4(3) . . ?
C16 C15 Ru1 109.1(3) . . ?
C5 C15 Ru2 133.4(3) . . ?
C16 C15 Ru2 60.0(2) . . ?
Ru1 C15 Ru2 69.21(12) . . ?
C17 C16 C9 123.3(4) . . ?
C17 C16 C15 114.5(4) . . ?
C9 C16 C15 120.9(4) . . ?
C17 C16 Ru2 72.4(3) . . ?
C9 C16 Ru2 122.7(3) . . ?
C15 C16 Ru2 84.3(3) . . ?
C18 C17 C16 120.4(5) . . ?
C18 C17 Ru2 72.4(3) . . ?
C16 C17 Ru2 69.7(3) . . ?
C17 C18 C19 115.7(4) . . ?
C17 C18 Ru1 117.3(3) . . ?
C19 C18 Ru1 126.3(3) . . ?
C17 C18 Ru2 70.7(3) . . ?
C19 C18 Ru2 127.3(3) . . ?
Ru1 C18 Ru2 79.25(18) . . ?
C20 C19 C24 116.0(5) . . ?
C20 C19 C18 123.0(4) . . ?
C24 C19 C18 120.9(4) . . ?
C19 C20 C21 121.5(5) . . ?
C22 C21 C20 121.0(6) . . ?
C21 C22 C23 118.7(6) . . ?
C22 C23 C24 120.5(6) . . ?
C19 C24 C23 122.1(5) . . ?
C26 C25 O6 105.7(6) . . ?
C26 C25 P1 135.7(5) . . ?
O6 C25 P1 118.6(4) . . ?
C25 C26 C27 111.4(7) . . ?
C28 C27 C26 104.2(7) . . ?
C27 C28 O6 112.3(8) . . ?
C30 C29 O7 110.5(7) . . ?
C30 C29 P1 117.8(5) . . ?
O7 C29 P1 131.7(6) . . ?
C29 C30 C31 109.2(8) . . ?
C32 C31 C30 111.4(10) . . ?
C31 C32 O7 106.5(9) . . ?
C5 O5 C8 106.5(4) . . ?
C25 O6 C28 106.4(6) . . ?
C29 O7 C32 102.2(8) . . ?
C25 P1 C29 101.3(3) . . ?
C25 P1 Ru2 121.5(2) . . ?
C29 P1 Ru2 121.3(2) . . ?
C25 P1 Ru1 119.8(2) . . ?
C29 P1 Ru1 117.9(2) . . ?
Ru2 P1 Ru1 75.28(4) . . ?
C2 Ru1 C1 88.0(3) . . ?
C2 Ru1 C18 100.5(2) . . ?
C1 Ru1 C18 170.9(2) . . ?
C2 Ru1 C5 122.8(2) . . ?
C1 Ru1 C5 87.9(2) . . ?
C18 Ru1 C5 90.26(18) . . ?
C2 Ru1 P1 98.36(18) . . ?
C1 Ru1 P1 95.01(19) . . ?
C18 Ru1 P1 80.56(14) . . ?
C5 Ru1 P1 138.87(13) . . ?
C2 Ru1 C15 156.3(2) . . ?
C1 Ru1 C15 98.0(2) . . ?
C18 Ru1 C15 75.53(17) . . ?
C5 Ru1 C15 35.43(16) . . ?
P1 Ru1 C15 103.91(12) . . ?
C2 Ru1 C6 91.5(2) . . ?
C1 Ru1 C6 101.0(2) . . ?
C18 Ru1 C6 82.31(18) . . ?
C5 Ru1 C6 34.22(17) . . ?
P1 Ru1 C6 161.54(14) . . ?
C15 Ru1 C6 64.89(17) . . ?
C2 Ru1 Ru2 138.19(16) . . ?
C1 Ru1 Ru2 119.2(2) . . ?
C18 Ru1 Ru2 51.91(13) . . ?
C5 Ru1 Ru2 91.50(13) . . ?
P1 Ru1 Ru2 51.64(4) . . ?
C15 Ru1 Ru2 56.96(11) . . ?
C6 Ru1 Ru2 111.46(13) . . ?
C4 Ru2 C3 89.6(3) . . ?
C4 Ru2 C16 119.7(2) . . ?
C3 Ru2 C16 101.9(2) . . ?
C4 Ru2 C17 101.0(2) . . ?
C3 Ru2 C17 137.9(2) . . ?
C16 Ru2 C17 37.98(16) . . ?
C4 Ru2 C18 106.0(2) . . ?
C3 Ru2 C18 164.0(2) . . ?
C16 Ru2 C18 67.84(17) . . ?
C17 Ru2 C18 36.92(17) . . ?
C4 Ru2 P1 101.66(18) . . ?
C3 Ru2 P1 100.8(2) . . ?
C16 Ru2 P1 132.39(13) . . ?
C17 Ru2 P1 116.20(13) . . ?
C18 Ru2 P1 79.51(14) . . ?
C4 Ru2 C15 155.1(2) . . ?
C3 Ru2 C15 92.5(2) . . ?
C16 Ru2 C15 35.73(17) . . ?
C17 Ru2 C15 61.88(17) . . ?
C18 Ru2 C15 72.01(16) . . ?
P1 Ru2 C15 102.34(12) . . ?
C4 Ru2 Ru1 143.15(17) . . ?
C3 Ru2 Ru1 118.82(19) . . ?
C16 Ru2 Ru1 79.31(13) . . ?
C17 Ru2 Ru1 74.20(13) . . ?
C18 Ru2 Ru1 48.84(13) . . ?
P1 Ru2 Ru1 53.08(4) . . ?
C15 Ru2 Ru1 53.83(11) . . ?

loop_
_geom_bond_atom_site_label_1
_geom_bond_atom_site_label_2
_geom_bond_distance
_geom_bond_site_symmetry_2
_geom_bond_publ_flag
C1 O1 1.143(7) . ?
C1 Ru1 1.925(7) . ?
C2 O2 1.142(6) . ?
C2 Ru1 1.875(6) . ?
C3 O3 1.141(7) . ?
C3 Ru2 1.895(7) . ?
C4 O4 1.142(6) . ?
C4 Ru2 1.858(6) . ?
C5 O5 1.386(5) . ?
C5 C6 1.387(7) . ?
C5 C15 1.432(7) . ?
C5 Ru1 2.264(4) . ?
C6 C7 1.446(7) . ?
C6 Ru1 2.422(5) . ?
C7 C8 1.321(8) . ?
C8 O5 1.380(7) . ?
C9 C10 1.392(7) . ?
C9 C14 1.391(7) . ?
C9 C16 1.474(7) . ?
C10 C11 1.386(7) . ?
C11 C12 1.374(8) . ?
C12 C13 1.359(7) . ?
C13 C14 1.386(8) . ?
C15 C16 1.474(7) . ?
C15 Ru1 2.418(5) . ?
C15 Ru2 2.511(5) . ?
C16 C17 1.434(6) . ?
C16 Ru2 2.185(5) . ?
C17 C18 1.414(7) . ?
C17 Ru2 2.221(5) . ?
C18 C19 1.501(7) . ?
C18 Ru1 2.146(5) . ?
C18 Ru2 2.244(5) . ?
C19 C20 1.384(7) . ?
C19 C24 1.377(7) . ?
C20 C21 1.388(8) . ?
C21 C22 1.354(8) . ?
C22 C23 1.359(8) . ?
C23 C24 1.385(8) . ?
C25 C26 1.267(8) . ?
C25 O6 1.313(7) . ?
C25 P1 1.789(5) . ?
C26 C27 1.413(10) . ?
C27 C28 1.180(10) . ?
C28 O6 1.392(9) . ?
C29 C30 1.312(8) . ?
C29 O7 1.360(8) . ?
C29 P1 1.786(7) . ?
C30 C31 1.296(13) . ?
C31 C32 1.297(13) . ?
C32 O7 1.467(11) . ?
P1 Ru2 2.2706(14) . ?
P1 Ru1 2.3150(14) . ?
Ru1 Ru2 2.8006(6) . ?
